data_1506614
loop_
_publ_author_name
'Smith, 3rd, Amos B'
'Kim, Dae-Shik'

_publ_section_title
;
 Total synthesis of the neotropical poison-frog alkaloid (-)-205B.
;
_journal_issue 15
_journal_name_full 'Organic letters'
_journal_page_first 3247
_journal_page_last 3250
_journal_paper_doi 10.1021/ol0510264
_journal_volume 7
_journal_year 2005
_chemical_formula_sum 'C15 H23 N O S2'
_chemical_formula_weight 297.46
_space_group_IT_number 4
_symmetry_cell_setting monoclinic
_symmetry_Int_Tables_number 4
_symmetry_space_group_name_Hall 'P 2yb'
_symmetry_space_group_name_H-M 'P 1 21 1'
_atom_sites_solution_hydrogens geom
_atom_sites_solution_primary direct
_audit_creation_method SHELXL-97
_cell_angle_alpha 90.00
_cell_angle_beta 98.568(2)
_cell_angle_gamma 90.00
_cell_formula_units_Z 2
_cell_length_a 10.616(3)
_cell_length_b 6.7014(18)
_cell_length_c 10.720(3)
_cell_measurement_temperature 143(1)
_cell_volume 754.1(4)
_computing_data_collection 'CrystalClear (Rigaku, 1999)'
_computing_data_reduction 'CrystalClear (Rigaku, 1999)'
_computing_structure_refinement 'SHELXL-97 (Sheldrick, 1997)'
_computing_structure_solution 'SIR97 (Altomare, 1999)'
_diffrn_ambient_temperature 143(1)
_diffrn_measured_fraction_theta_full 0.995
_diffrn_measured_fraction_theta_max 0.995
_diffrn_measurement_device 'CCD Area Detector'
_diffrn_measurement_device_type 'Rigaku Mercury'
_diffrn_measurement_method 'phi and omega rotations'
_diffrn_radiation_monochromator graphite
_diffrn_radiation_source 'rotating anode'
_diffrn_radiation_type MoK\a
_diffrn_radiation_wavelength 0.71069
_diffrn_reflns_av_R_equivalents 0.0333
_diffrn_reflns_av_sigmaI/netI 0.0611
_diffrn_reflns_limit_h_max 11
_diffrn_reflns_limit_h_min -12
_diffrn_reflns_limit_k_max 7
_diffrn_reflns_limit_k_min -8
_diffrn_reflns_limit_l_max 12
_diffrn_reflns_limit_l_min -12
_diffrn_reflns_number 4850
_diffrn_reflns_theta_full 25.34
_diffrn_reflns_theta_max 25.34
_diffrn_reflns_theta_min 2.52
_exptl_absorpt_coefficient_mu 0.346
_exptl_absorpt_correction_T_max 1.0000
_exptl_absorpt_correction_T_min 0.5270
_exptl_absorpt_correction_type multi-scan
_exptl_crystal_density_diffrn 1.310
_exptl_crystal_F_000 320
_exptl_crystal_size_max 0.46
_exptl_crystal_size_mid 0.10
_exptl_crystal_size_min 0.03
_refine_diff_density_max 0.279
_refine_diff_density_min -0.295
_refine_diff_density_rms 0.056
_refine_ls_abs_structure_details 'Flack H D (1983), Acta Cryst. A39, 876-881'
_refine_ls_abs_structure_Flack -0.12(9)
_refine_ls_extinction_method none
_refine_ls_goodness_of_fit_ref 0.998
_refine_ls_hydrogen_treatment constr
_refine_ls_matrix_type full
_refine_ls_number_parameters 174
_refine_ls_number_reflns 2553
_refine_ls_number_restraints 1
_refine_ls_restrained_S_all 0.998
_refine_ls_R_factor_all 0.0417
_refine_ls_R_factor_gt 0.0365
_refine_ls_shift/su_max 0.001
_refine_ls_shift/su_mean 0.000
_refine_ls_structure_factor_coef Fsqd
_refine_ls_weighting_details 'calc w=1/[\s^2^(Fo^2^)+(0.0414P)^2^+0.0000P] where P=(Fo^2^+2Fc^2^)/3'
_refine_ls_weighting_scheme calc
_refine_ls_wR_factor_gt 0.0818
_refine_ls_wR_factor_ref 0.0873
_reflns_number_gt 2214
_reflns_number_total 2553
_reflns_threshold_expression >2sigma(I)
_cod_data_source_file ol0510264si20050504_015111.cif
_cod_data_source_block shelxl
_cod_original_sg_symbol_H-M 'P 21     '
_cod_database_code 1506614

loop_
_symmetry_equiv_pos_as_xyz
'x, y, z'
'-x, y+1/2, -z'

loop_
_atom_site_label
_atom_site_type_symbol
_atom_site_fract_x
_atom_site_fract_y
_atom_site_fract_z
_atom_site_U_iso_or_equiv
_atom_site_adp_type
_atom_site_occupancy
_atom_site_symmetry_multiplicity
_atom_site_calc_flag
_atom_site_refinement_flags
C1 C 0.3323(3) 0.3833(5) 0.1177(2) 0.0283(7) Uani 1 1 d .
C2 C 0.2463(3) 0.4303(5) 0.2139(2) 0.0251(7) Uani 1 1 d .
H2 H 0.2003 0.3076 0.2281 0.033 Uiso 1 1 calc R
C3 C 0.3299(3) 0.4853(4) 0.3404(2) 0.0214(6) Uani 1 1 d .
H3A H 0.3815 0.3711 0.3713 0.028 Uiso 1 1 calc R
H3B H 0.3870 0.5934 0.3264 0.028 Uiso 1 1 calc R
C4 C 0.2485(3) 0.5488(4) 0.4396(2) 0.0220(6) Uani 1 1 d .
C5 C 0.1581(3) 0.7147(5) 0.3858(3) 0.0267(7) Uani 1 1 d .
H5A H 0.2074 0.8319 0.3710 0.036 Uiso 1 1 calc R
H5B H 0.1033 0.7498 0.4472 0.036 Uiso 1 1 calc R
C6 C 0.0756(3) 0.6543(6) 0.2625(2) 0.0296(7) Uani 1 1 d .
H6 H 0.0144 0.5519 0.2793 0.039 Uiso 1 1 calc R
C7 C 0.0042(3) 0.8318(6) 0.1939(3) 0.0410(9) Uani 1 1 d .
H7A H 0.0014 0.9432 0.2511 0.055 Uiso 1 1 calc R
H7B H -0.0823 0.7943 0.1596 0.055 Uiso 1 1 calc R
C8 C 0.0803(3) 0.8877(5) 0.0869(3) 0.0337(8) Uani 1 1 d .
H8A H 0.0299 0.8640 0.0051 0.045 Uiso 1 1 calc R
H8B H 0.1047 1.0273 0.0926 0.045 Uiso 1 1 calc R
C9 C 0.1970(3) 0.7551(5) 0.1052(2) 0.0238(6) Uani 1 1 d .
H9 H 0.2658 0.8202 0.1619 0.032 Uiso 1 1 calc R
C10 C 0.2462(3) 0.6862(5) -0.0141(2) 0.0280(7) Uani 1 1 d .
H10 H 0.1781 0.6124 -0.0662 0.037 Uiso 1 1 calc R
C11 C 0.3577(3) 0.5434(5) 0.0251(3) 0.0309(8) Uani 1 1 d .
H11A H 0.3795 0.4794 -0.0499 0.041 Uiso 1 1 calc R
H11B H 0.4310 0.6207 0.0624 0.041 Uiso 1 1 calc R
C12 C 0.2858(3) 0.8597(5) -0.0913(3) 0.0380(8) Uani 1 1 d .
H12A H 0.3501 0.9370 -0.0403 0.057 Uiso 1 1 calc R
H12B H 0.2131 0.9425 -0.1187 0.057 Uiso 1 1 calc R
H12C H 0.3191 0.8091 -0.1635 0.057 Uiso 1 1 calc R
C13 C 0.2673(3) 0.1822(5) 0.5727(3) 0.0330(7) Uani 1 1 d .
H13A H 0.2237 0.0674 0.6012 0.044 Uiso 1 1 calc R
H13B H 0.3238 0.1343 0.5160 0.044 Uiso 1 1 calc R
C14 C 0.3466(3) 0.2782(5) 0.6857(3) 0.0310(8) Uani 1 1 d .
H14A H 0.3983 0.1768 0.7334 0.041 Uiso 1 1 calc R
H14B H 0.2904 0.3346 0.7400 0.041 Uiso 1 1 calc R
C15 C 0.4327(3) 0.4411(5) 0.6482(3) 0.0292(7) Uani 1 1 d .
H15A H 0.4841 0.3866 0.5888 0.039 Uiso 1 1 calc R
H15B H 0.4900 0.4836 0.7225 0.039 Uiso 1 1 calc R
N1 N 0.1518(2) 0.5801(4) 0.1675(2) 0.0257(6) Uani 1 1 d .
O1 O 0.3850(2) 0.2213(3) 0.1207(2) 0.0417(6) Uani 1 1 d .
S1 S 0.15015(7) 0.34563(12) 0.48565(6) 0.0314(2) Uani 1 1 d .
S2 S 0.34698(7) 0.65630(11) 0.57780(6) 0.02602(19) Uani 1 1 d .

loop_
_atom_site_aniso_label
_atom_site_aniso_U_11
_atom_site_aniso_U_22
_atom_site_aniso_U_33
_atom_site_aniso_U_23
_atom_site_aniso_U_13
_atom_site_aniso_U_12
C1 0.0327(17) 0.029(2) 0.0215(14) -0.0088(13) -0.0019(13) -0.0017(15)
C2 0.0287(16) 0.0220(16) 0.0240(14) -0.0020(13) 0.0017(13) -0.0007(13)
C3 0.0205(14) 0.0185(17) 0.0234(13) -0.0011(13) -0.0025(12) 0.0010(12)
C4 0.0199(15) 0.0246(17) 0.0226(14) 0.0011(12) 0.0071(12) -0.0009(13)
C5 0.0276(16) 0.030(2) 0.0239(14) 0.0060(13) 0.0100(13) 0.0082(14)
C6 0.0186(14) 0.0424(19) 0.0282(14) 0.0066(16) 0.0054(12) 0.0075(16)
C7 0.0333(17) 0.053(2) 0.0371(16) 0.0137(18) 0.0082(14) 0.0155(18)
C8 0.0307(16) 0.034(2) 0.0348(15) 0.0053(14) 0.0001(14) 0.0058(15)
C9 0.0258(15) 0.0247(16) 0.0202(13) 0.0011(13) 0.0013(12) -0.0017(13)
C10 0.0334(17) 0.0296(19) 0.0198(13) 0.0002(13) -0.0006(12) -0.0050(15)
C11 0.0372(19) 0.0345(19) 0.0229(15) -0.0054(13) 0.0103(14) 0.0011(15)
C12 0.053(2) 0.038(2) 0.0243(14) -0.0008(16) 0.0111(15) -0.0025(18)
C13 0.0440(19) 0.0210(19) 0.0350(16) 0.0052(15) 0.0092(14) 0.0049(15)
C14 0.0342(17) 0.033(2) 0.0257(14) 0.0093(13) 0.0037(14) 0.0067(15)
C15 0.0315(17) 0.0346(18) 0.0206(13) 0.0014(13) 0.0009(13) 0.0082(14)
N1 0.0240(13) 0.0263(15) 0.0256(12) 0.0052(11) 0.0001(11) 0.0016(11)
O1 0.0538(14) 0.0335(15) 0.0384(12) -0.0042(10) 0.0087(11) 0.0137(12)
S1 0.0274(4) 0.0346(5) 0.0326(4) 0.0062(4) 0.0053(3) -0.0071(4)
S2 0.0341(4) 0.0216(4) 0.0222(3) -0.0039(3) 0.0038(3) 0.0006(4)

loop_
_atom_type_symbol
_atom_type_description
_atom_type_scat_dispersion_real
_atom_type_scat_dispersion_imag
_atom_type_scat_source
C C 0.0033 0.0016 'International Tables Vol C Tables 4.2.6.8 and 6.1.1.4'
H H 0.0000 0.0000 'International Tables Vol C Tables 4.2.6.8 and 6.1.1.4'
N N 0.0061 0.0033 'International Tables Vol C Tables 4.2.6.8 and 6.1.1.4'
O O 0.0106 0.0060 'International Tables Vol C Tables 4.2.6.8 and 6.1.1.4'
S S 0.1246 0.1234 'International Tables Vol C Tables 4.2.6.8 and 6.1.1.4'

loop_
_geom_angle_atom_site_label_1
_geom_angle_atom_site_label_2
_geom_angle_atom_site_label_3
_geom_angle
O1 C1 C11 121.5(3)
O1 C1 C2 119.4(3)
C11 C1 C2 119.0(3)
N1 C2 C1 111.6(2)
N1 C2 C3 114.3(2)
C1 C2 C3 108.7(2)
C4 C3 C2 111.4(2)
C5 C4 C3 109.2(2)
C5 C4 S2 105.7(2)
C3 C4 S2 111.04(19)
C5 C4 S1 107.00(18)
C3 C4 S1 112.7(2)
S2 C4 S1 110.83(14)
C4 C5 C6 112.5(3)
N1 C6 C5 112.5(2)
N1 C6 C7 102.2(2)
C5 C6 C7 112.8(3)
C6 C7 C8 105.6(2)
C9 C8 C7 105.6(2)
N1 C9 C8 102.2(2)
N1 C9 C10 108.5(2)
C8 C9 C10 116.4(2)
C12 C10 C11 111.2(2)
C12 C10 C9 112.5(3)
C11 C10 C9 107.8(2)
C1 C11 C10 114.7(2)
C14 C13 S1 114.4(2)
C13 C14 C15 112.3(2)
C14 C15 S2 113.5(2)
C2 N1 C9 116.9(2)
C2 N1 C6 114.7(2)
C9 N1 C6 107.2(2)
C13 S1 C4 102.34(14)
C15 S2 C4 102.43(14)

loop_
_geom_bond_atom_site_label_1
_geom_bond_atom_site_label_2
_geom_bond_distance
C1 O1 1.219(4)
C1 C11 1.513(4)
C1 C2 1.509(4)
C2 N1 1.453(4)
C2 C3 1.551(4)
C3 C4 1.527(4)
C4 C5 1.525(4)
C4 S2 1.829(3)
C4 S1 1.828(3)
C5 C6 1.527(4)
C6 N1 1.478(4)
C6 C7 1.537(5)
C7 C8 1.544(4)
C8 C9 1.514(4)
C9 N1 1.466(4)
C9 C10 1.523(4)
C10 C12 1.522(4)
C10 C11 1.531(4)
C13 C14 1.512(4)
C13 S1 1.808(3)
C14 C15 1.516(4)
C15 S2 1.809(3)

loop_
_cod_related_entry_id
_cod_related_entry_code
_cod_related_entry_database
1 9544891 ChemSpider
